data_4334205
loop_
_publ_author_name
'Matthew B. Chambers'
'Stanislav Groysman'
'Dino Villagr\'an'
'Daniel G. Nocera'

_publ_section_title
;
 Iron in a Trigonal Tris(alkoxide) Ligand Environment
;
_journal_name_full 'Inorganic Chemistry'
_journal_page_first 3159
_journal_page_last 3169
_journal_paper_doi 10.1021/ic302634q
_journal_volume 52
_journal_year 2013
_chemical_formula_moiety 'C38 H78 Fe Li O6'
_chemical_formula_sum 'C38 H78 Fe Li O6'
_chemical_formula_weight 693.79
_chemical_name_common Fe(ditox)3(OH)Li(THF2)
_chemical_name_systematic
; 
 ? 
;
_space_group_IT_number 2
_symmetry_cell_setting triclinic
_symmetry_space_group_name_Hall '-P 1'
_symmetry_space_group_name_H-M 'P -1'
_atom_sites_solution_hydrogens geom
_atom_sites_solution_primary direct
_atom_sites_solution_secondary difmap
_audit_creation_method SHELXL-97
_cell_angle_alpha 89.9120(10)
_cell_angle_beta 70.4030(10)
_cell_angle_gamma 64.8220(10)
_cell_formula_units_Z 2
_cell_length_a 12.0816(8)
_cell_length_b 12.5916(8)
_cell_length_c 15.8864(11)
_cell_measurement_temperature 100(2)
_cell_volume 2032.0(2)
_computing_cell_refinement 'Bruker SAINT'
_computing_data_collection 'Bruker APEX2'
_computing_data_reduction 'Bruker SAINT'
_computing_molecular_graphics 'Bruker SHELXTL'
_computing_publication_material 'Bruker SHELXTL'
_computing_structure_refinement 'SHELXL-97 (Sheldrick, 2008)'
_computing_structure_solution 'SHELXS-97 (Sheldrick, 2008)'
_diffrn_ambient_temperature 100(2)
_diffrn_measured_fraction_theta_full 0.996
_diffrn_measured_fraction_theta_max 0.996
_diffrn_measurement_device_type 'Bruker APEX-II CCD'
_diffrn_measurement_method '\f and \w scans'
_diffrn_radiation_monochromator graphite
_diffrn_radiation_source 'fine-focus sealed tube'
_diffrn_radiation_type MoK\a
_diffrn_radiation_wavelength 0.71073
_diffrn_reflns_av_R_equivalents 0.0357
_diffrn_reflns_av_sigmaI/netI 0.0282
_diffrn_reflns_limit_h_max 15
_diffrn_reflns_limit_h_min -15
_diffrn_reflns_limit_k_max 16
_diffrn_reflns_limit_k_min -16
_diffrn_reflns_limit_l_max 20
_diffrn_reflns_limit_l_min -20
_diffrn_reflns_number 39884
_diffrn_reflns_theta_full 27.44
_diffrn_reflns_theta_max 27.44
_diffrn_reflns_theta_min 1.38
_exptl_absorpt_coefficient_mu 0.411
_exptl_absorpt_correction_T_max 0.9224
_exptl_absorpt_correction_T_min 0.8867
_exptl_absorpt_correction_type empirical
_exptl_absorpt_process_details SADABS
_exptl_crystal_colour yellow
_exptl_crystal_density_diffrn 1.134
_exptl_crystal_description prism
_exptl_crystal_F_000 766
_exptl_crystal_size_max 0.30
_exptl_crystal_size_mid 0.25
_exptl_crystal_size_min 0.20
_refine_diff_density_max 1.637
_refine_diff_density_min -0.896
_refine_diff_density_rms 0.079
_refine_ls_extinction_method none
_refine_ls_goodness_of_fit_ref 1.022
_refine_ls_hydrogen_treatment mixed
_refine_ls_matrix_type full
_refine_ls_number_parameters 576
_refine_ls_number_reflns 9250
_refine_ls_number_restraints 0
_refine_ls_restrained_S_all 1.022
_refine_ls_R_factor_all 0.0766
_refine_ls_R_factor_gt 0.0660
_refine_ls_shift/su_max 0.001
_refine_ls_shift/su_mean 0.000
_refine_ls_structure_factor_coef Fsqd
_refine_ls_weighting_details 'calc w=1/[\s^2^(Fo^2^)+(0.1079P)^2^+2.7894P] where P=(Fo^2^+2Fc^2^)/3'
_refine_ls_weighting_scheme calc
_refine_ls_wR_factor_gt 0.1831
_refine_ls_wR_factor_ref 0.1947
_reflns_number_gt 7849
_reflns_number_total 9250
_reflns_threshold_expression >2sigma(I)
_cod_data_source_file ic302634q_si_002_09.cif
_cod_data_source_block cmpd_8_Fe(Ditox)3(OH)Li(THF2)
_cod_database_code 4334205

loop_
_symmetry_equiv_pos_as_xyz
'x, y, z'
'-x, -y, -z'

loop_
_atom_site_label
_atom_site_type_symbol
_atom_site_fract_x
_atom_site_fract_y
_atom_site_fract_z
_atom_site_U_iso_or_equiv
_atom_site_adp_type
_atom_site_occupancy
_atom_site_symmetry_multiplicity
_atom_site_calc_flag
_atom_site_refinement_flags
_atom_site_disorder_assembly
_atom_site_disorder_group
Fe1 Fe 0.28218(3) 0.31772(3) 0.26311(2) 0.02693(13) Uani 1 1 d . A .
O5 O -0.0610(2) 0.6066(2) 0.2214(2) 0.0615(8) Uani 1 1 d . . .
O3 O 0.25715(17) 0.34306(15) 0.15034(12) 0.0267(4) Uani 1 1 d . . .
O2 O 0.43397(19) 0.29755(18) 0.27594(14) 0.0342(4) Uani 1 1 d . . .
O4 O 0.1468(2) 0.4775(2) 0.3129(2) 0.0435(5) Uani 1 1 d . . .
O6 O 0.1424(2) 0.65838(18) 0.16957(18) 0.0476(6) Uani 1 1 d . . .
C20 C 0.4283(4) 0.2709(3) -0.1071(2) 0.0517(8) Uani 1 1 d . A .
H20A H 0.4470 0.3223 -0.1503 0.078 Uiso 1 1 calc R . .
H20B H 0.3859 0.2305 -0.1275 0.078 Uiso 1 1 calc R . .
H20C H 0.5108 0.2116 -0.1034 0.078 Uiso 1 1 calc R . .
C13 C 0.2014(3) 0.2243(2) 0.0657(2) 0.0333(6) Uani 1 1 d . . .
C18 C 0.4081(3) 0.4110(3) 0.0105(2) 0.0402(6) Uani 1 1 d . A .
H18A H 0.4234 0.4608 -0.0352 0.060 Uiso 1 1 calc R . .
H18B H 0.4928 0.3518 0.0112 0.060 Uiso 1 1 calc R . .
H18C H 0.3545 0.4611 0.0703 0.060 Uiso 1 1 calc R . .
C8 C 0.0361(3) 0.2043(3) 0.4254(2) 0.0516(9) Uani 1 1 d . . .
C11 C 0.3057(2) 0.2708(2) 0.06475(18) 0.0281(5) Uani 1 1 d . A .
C16 C 0.0595(3) 0.3218(3) 0.1100(2) 0.0418(7) Uani 1 1 d . A .
H16A H 0.0463 0.3883 0.0761 0.063 Uiso 1 1 calc R . .
H16B H 0.0427 0.3499 0.1726 0.063 Uiso 1 1 calc R . .
H16C H -0.0013 0.2896 0.1097 0.063 Uiso 1 1 calc R . .
C14 C 0.2125(3) 0.1241(3) 0.1235(2) 0.0369(6) Uani 1 1 d . A .
H14A H 0.1380 0.1064 0.1334 0.055 Uiso 1 1 calc R . .
H14B H 0.2116 0.1499 0.1820 0.055 Uiso 1 1 calc R . .
H14C H 0.2950 0.0525 0.0917 0.055 Uiso 1 1 calc R . .
C12 C 0.4372(3) 0.1638(2) 0.0553(2) 0.0359(6) Uani 1 1 d . . .
H12A H 0.5048 0.1908 0.0463 0.054 Uiso 1 1 calc R A .
H12B H 0.4645 0.1045 0.0032 0.054 Uiso 1 1 calc R . .
H12C H 0.4259 0.1281 0.1105 0.054 Uiso 1 1 calc R . .
C15 C 0.2212(4) 0.1706(3) -0.0283(2) 0.0499(8) Uani 1 1 d . A .
H15A H 0.3108 0.1061 -0.0564 0.075 Uiso 1 1 calc R . .
H15B H 0.2075 0.2324 -0.0666 0.075 Uiso 1 1 calc R . .
H15C H 0.1577 0.1392 -0.0218 0.075 Uiso 1 1 calc R . .
C17 C 0.3356(3) 0.3472(3) -0.0127(2) 0.0357(6) Uani 1 1 d . . .
C1 C 0.1851(3) 0.1768(3) 0.4007(2) 0.0384(6) Uani 1 1 d . A .
C29 C 0.6066(4) 0.4625(4) 0.3335(3) 0.0598(10) Uani 1 1 d . A .
H29A H 0.6576 0.4683 0.2725 0.090 Uiso 1 1 calc R . .
H29B H 0.6643 0.3981 0.3562 0.090 Uiso 1 1 calc R . .
H29C H 0.5692 0.5379 0.3740 0.090 Uiso 1 1 calc R . .
C19 C 0.2119(4) 0.4453(3) -0.0222(3) 0.0485(8) Uani 1 1 d . A .
H19A H 0.1518 0.4947 0.0371 0.073 Uiso 1 1 calc R . .
H19B H 0.1680 0.4089 -0.0450 0.073 Uiso 1 1 calc R . .
H19C H 0.2372 0.4948 -0.0647 0.073 Uiso 1 1 calc R . .
C26 C 0.4949(4) 0.4364(3) 0.3301(3) 0.0518(8) Uani 1 1 d . . .
O1 O 0.22876(19) 0.20826(17) 0.31395(13) 0.0316(4) Uani 1 1 d . . .
Li1 Li 0.1288(5) 0.5082(4) 0.2008(4) 0.0410(11) Uani 1 1 d . A .
C36 C 0.2202(11) 0.7137(10) 0.1790(9) 0.054(2) Uani 0.580(11) 1 d P A 1
H36A H 0.2336 0.7010 0.2370 0.064 Uiso 0.580(11) 1 calc PR A 1
H36B H 0.3077 0.6753 0.1293 0.064 Uiso 0.580(11) 1 calc PR A 1
C80 C -0.1721(9) 0.5953(9) 0.2664(9) 0.058(2) Uani 0.580(11) 1 d P A 1
H80A H -0.1556 0.5404 0.3104 0.070 Uiso 0.580(11) 1 calc PR A 1
H80B H -0.1947 0.5604 0.2227 0.070 Uiso 0.580(11) 1 calc PR A 1
C75 C 0.1642(13) 0.8313(13) 0.1770(16) 0.111(8) Uani 0.580(11) 1 d P A 1
H75A H 0.2152 0.8495 0.1208 0.133 Uiso 0.580(11) 1 calc PR A 1
H75B H 0.1606 0.8764 0.2297 0.133 Uiso 0.580(11) 1 calc PR A 1
C31 C 0.0180(8) 0.7508(6) 0.1698(10) 0.083(4) Uani 0.580(11) 1 d P A 1
H31 H 0.0056 0.7379 0.1122 0.100 Uiso 0.580(11) 1 calc PR A 1
C74 C 0.0240(18) 0.8645(15) 0.1805(16) 0.115(8) Uani 0.580(11) 1 d P A 1
H74A H -0.0425 0.9147 0.2391 0.138 Uiso 0.580(11) 1 calc PR A 1
H74B H 0.0074 0.9089 0.1310 0.138 Uiso 0.580(11) 1 calc PR A 1
C73 C -0.0892(9) 0.7309(7) 0.2564(10) 0.074(3) Uani 0.580(11) 1 d P A 1
H73 H -0.0643 0.7290 0.3106 0.089 Uiso 0.580(11) 1 calc PR A 1
C40 C -0.0911(7) 0.7284(7) 0.2098(6) 0.0306(18) Uani 0.420(11) 1 d P A 2
H40 H -0.0863 0.7437 0.1472 0.037 Uiso 0.420(11) 1 calc PR A 2
C38 C 0.0166(18) 0.8673(17) 0.2174(10) 0.044(3) Uani 0.420(11) 1 d P A 2
H38A H 0.0073 0.9134 0.2720 0.053 Uiso 0.420(11) 1 calc PR A 2
H38B H -0.0550 0.9164 0.1964 0.053 Uiso 0.420(11) 1 calc PR A 2
C41 C 0.160(3) 0.8295(19) 0.138(2) 0.102(9) Uani 0.420(11) 1 d P A 2
H41A H 0.1519 0.8464 0.0785 0.123 Uiso 0.420(11) 1 calc PR A 2
H41B H 0.2059 0.8720 0.1524 0.123 Uiso 0.420(11) 1 calc PR A 2
C72 C 0.0116(8) 0.7492(7) 0.2388(7) 0.045(2) Uani 0.420(11) 1 d P A 2
H72 H 0.0025 0.7379 0.3026 0.054 Uiso 0.420(11) 1 calc PR A 2
C33 C -0.1636(11) 0.5974(9) 0.3042(8) 0.035(2) Uani 0.420(11) 1 d P A 2
H33A H -0.1769 0.5271 0.2933 0.042 Uiso 0.420(11) 1 calc PR A 2
H33B H -0.1388 0.5932 0.3579 0.042 Uiso 0.420(11) 1 calc PR A 2
C76 C 0.2267(14) 0.7088(13) 0.1361(10) 0.048(3) Uani 0.420(11) 1 d P A 2
H76A H 0.2823 0.6948 0.1726 0.058 Uiso 0.420(11) 1 calc PR A 2
H76B H 0.2855 0.6692 0.0730 0.058 Uiso 0.420(11) 1 calc PR A 2
C35 C -0.2304(4) 0.8001(3) 0.2837(3) 0.0586(9) Uani 1 1 d . . .
H35A H -0.2538 0.8331 0.2321 0.070 Uiso 1 1 calc R A 1
H35B H -0.2650 0.8664 0.3334 0.070 Uiso 1 1 calc R A 1
C34 C -0.2850(4) 0.7123(4) 0.3154(3) 0.0654(10) Uani 1 1 d . A .
H34A H -0.3114 0.7157 0.3818 0.078 Uiso 1 1 calc R B 1
H34B H -0.3617 0.7280 0.2986 0.078 Uiso 1 1 calc R B 1
C23 C 0.6629(5) 0.1679(5) 0.3385(4) 0.0759(13) Uani 1 1 d . A .
H23A H 0.7026 0.0808 0.3302 0.114 Uiso 1 1 calc R . .
H23B H 0.5714 0.2010 0.3811 0.114 Uiso 1 1 calc R . .
H23C H 0.7125 0.1956 0.3625 0.114 Uiso 1 1 calc R . .
C24 C 0.6711(4) 0.1075(3) 0.1905(3) 0.0540(9) Uani 1 1 d . A .
H24A H 0.6763 0.1216 0.1289 0.081 Uiso 1 1 calc R . .
H24B H 0.5914 0.0985 0.2221 0.081 Uiso 1 1 calc R . .
H24C H 0.7487 0.0348 0.1876 0.081 Uiso 1 1 calc R . .
C25 C 0.7964(4) 0.2128(5) 0.2039(4) 0.0890(17) Uani 1 1 d . A .
H25A H 0.8663 0.1335 0.1996 0.133 Uiso 1 1 calc R . .
H25B H 0.7981 0.2706 0.2441 0.133 Uiso 1 1 calc R . .
H25C H 0.8103 0.2354 0.1435 0.133 Uiso 1 1 calc R . .
C21 C 0.5371(3) 0.3276(4) 0.2607(3) 0.0558(9) Uani 1 1 d . A .
C30 C 0.5589(5) 0.3741(5) 0.1666(3) 0.0768(14) Uani 1 1 d . . .
H30A H 0.6135 0.3061 0.1170 0.115 Uiso 1 1 calc R A .
H30B H 0.6032 0.4244 0.1634 0.115 Uiso 1 1 calc R . .
H30C H 0.4735 0.4205 0.1611 0.115 Uiso 1 1 calc R . .
C27 C 0.4197(6) 0.4240(7) 0.4276(3) 0.105(2) Uani 1 1 d . A .
H27A H 0.4020 0.4897 0.4711 0.157 Uiso 1 1 calc R . .
H27B H 0.4734 0.3481 0.4422 0.157 Uiso 1 1 calc R . .
H27C H 0.3362 0.4263 0.4308 0.157 Uiso 1 1 calc R . .
C28 C 0.4000(7) 0.5479(6) 0.3103(7) 0.133(3) Uani 1 1 d . A .
H28A H 0.4415 0.5603 0.2492 0.199 Uiso 1 1 calc R . .
H28B H 0.3753 0.6160 0.3545 0.199 Uiso 1 1 calc R . .
H28C H 0.3210 0.5402 0.3145 0.199 Uiso 1 1 calc R . .
C2 C 0.1751(5) 0.2687(4) 0.4737(3) 0.0433(10) Uani 0.765(5) 1 d P A 5
H2A H 0.2566 0.2770 0.4541 0.065 Uiso 0.765(5) 1 calc PR A 5
H2B H 0.1618 0.2400 0.5319 0.065 Uiso 0.765(5) 1 calc PR A 5
H2C H 0.1006 0.3461 0.4804 0.065 Uiso 0.765(5) 1 calc PR A 5
C7 C -0.0449(6) 0.2117(6) 0.5246(5) 0.0470(13) Uani 0.765(5) 1 d P A 5
H7A H -0.1311 0.2192 0.5297 0.070 Uiso 0.765(5) 1 calc PR A 5
H7B H -0.0567 0.2813 0.5609 0.070 Uiso 0.765(5) 1 calc PR A 5
H7C H 0.0014 0.1394 0.5466 0.070 Uiso 0.765(5) 1 calc PR A 5
C9 C -0.0415(4) 0.3196(4) 0.3936(3) 0.0495(11) Uani 0.765(5) 1 d P A 5
H9A H 0.0002 0.3119 0.3278 0.074 Uiso 0.765(5) 1 calc PR A 5
H9B H -0.0412 0.3874 0.4237 0.074 Uiso 0.765(5) 1 calc PR A 5
H9C H -0.1324 0.3326 0.4092 0.074 Uiso 0.765(5) 1 calc PR A 5
C10 C 0.0243(4) 0.1062(4) 0.3702(3) 0.0429(10) Uani 0.765(5) 1 d P A 5
H10A H -0.0686 0.1306 0.3810 0.064 Uiso 0.765(5) 1 calc PR A 5
H10B H 0.0614 0.0296 0.3903 0.064 Uiso 0.765(5) 1 calc PR A 5
H10C H 0.0728 0.0982 0.3053 0.064 Uiso 0.765(5) 1 calc PR A 5
C3 C 0.2853(4) 0.0497(5) 0.4014(4) 0.0363(9) Uani 0.765(5) 1 d P A 5
C4 C 0.4096(4) 0.0561(5) 0.4042(3) 0.0503(12) Uani 0.765(5) 1 d P A 5
H4A H 0.4816 -0.0246 0.3915 0.075 Uiso 0.765(5) 1 calc PR A 5
H4B H 0.3898 0.0950 0.4644 0.075 Uiso 0.765(5) 1 calc PR A 5
H4C H 0.4357 0.1020 0.3585 0.075 Uiso 0.765(5) 1 calc PR A 5
C6 C 0.3317(5) -0.0341(4) 0.3141(4) 0.0460(11) Uani 0.765(5) 1 d P A 5
H6A H 0.2585 -0.0472 0.3114 0.069 Uiso 0.765(5) 1 calc PR A 5
H6B H 0.4040 -0.1103 0.3129 0.069 Uiso 0.765(5) 1 calc PR A 5
H6C H 0.3624 0.0015 0.2618 0.069 Uiso 0.765(5) 1 calc PR A 5
C5 C 0.2406(6) -0.0087(5) 0.4828(4) 0.0470(12) Uani 0.765(5) 1 d P A 5
H5A H 0.1662 -0.0209 0.4816 0.070 Uiso 0.765(5) 1 calc PR A 5
H5B H 0.2134 0.0433 0.5392 0.070 Uiso 0.765(5) 1 calc PR A 5
H5C H 0.3136 -0.0855 0.4795 0.070 Uiso 0.765(5) 1 calc PR A 5
C58 C 0.2643(19) 0.1993(17) 0.4490(9) 0.050(4) Uani 0.235(5) 1 d P A 6
H58A H 0.3582 0.1468 0.4165 0.074 Uiso 0.235(5) 1 calc PR A 6
H58B H 0.2373 0.1831 0.5111 0.074 Uiso 0.235(5) 1 calc PR A 6
H58C H 0.2486 0.2824 0.4506 0.074 Uiso 0.235(5) 1 calc PR A 6
C59 C -0.0182(14) 0.2142(16) 0.3721(10) 0.049(4) Uani 0.235(5) 1 d P A 6
H59A H -0.0049 0.1357 0.3495 0.074 Uiso 0.235(5) 1 calc PR A 6
H59B H 0.0189 0.2485 0.3213 0.074 Uiso 0.235(5) 1 calc PR A 6
H59C H -0.1127 0.2665 0.4025 0.074 Uiso 0.235(5) 1 calc PR A 6
C60 C -0.0012(17) 0.3490(15) 0.4753(10) 0.059(5) Uani 0.235(5) 1 d P A 6
H60A H -0.0042 0.4014 0.4296 0.089 Uiso 0.235(5) 1 calc PR A 6
H60B H 0.0671 0.3424 0.4981 0.089 Uiso 0.235(5) 1 calc PR A 6
H60C H -0.0867 0.3822 0.5256 0.089 Uiso 0.235(5) 1 calc PR A 6
C61 C 0.005(2) 0.157(2) 0.5208(16) 0.058(5) Uani 0.235(5) 1 d P A 6
H61A H -0.0872 0.1723 0.5451 0.088 Uiso 0.235(5) 1 calc PR A 6
H61B H 0.0212 0.1996 0.5636 0.088 Uiso 0.235(5) 1 calc PR A 6
H61C H 0.0624 0.0718 0.5118 0.088 Uiso 0.235(5) 1 calc PR A 6
C62 C 0.4254(17) -0.0152(15) 0.2938(11) 0.059(4) Uani 0.235(5) 1 d P A 6
H62A H 0.4856 -0.0975 0.2937 0.088 Uiso 0.235(5) 1 calc PR A 6
H62B H 0.4577 0.0385 0.3095 0.088 Uiso 0.235(5) 1 calc PR A 6
H62C H 0.4210 -0.0071 0.2335 0.088 Uiso 0.235(5) 1 calc PR A 6
C57 C 0.232(2) -0.0436(15) 0.3200(10) 0.056(4) Uani 0.235(5) 1 d P A 6
H57A H 0.2382 -0.0217 0.2600 0.085 Uiso 0.235(5) 1 calc PR A 6
H57B H 0.1396 -0.0181 0.3582 0.085 Uiso 0.235(5) 1 calc PR A 6
H57C H 0.2816 -0.1301 0.3140 0.085 Uiso 0.235(5) 1 calc PR A 6
C56 C 0.2890(16) 0.0166(15) 0.3631(12) 0.039(3) Uani 0.235(5) 1 d P A 6
C63 C 0.303(3) -0.046(2) 0.4452(15) 0.066(6) Uani 0.235(5) 1 d P A 6
H63A H 0.2168 -0.0361 0.4858 0.100 Uiso 0.235(5) 1 calc PR A 6
H63B H 0.3381 -0.0098 0.4780 0.100 Uiso 0.235(5) 1 calc PR A 6
H63C H 0.3636 -0.1305 0.4242 0.100 Uiso 0.235(5) 1 calc PR A 6
C22 C 0.6664(3) 0.2115(3) 0.2410(3) 0.0559(9) Uani 1 1 d . . .
H80 H 0.127(3) 0.501(2) 0.3522(18) 0.002(7) Uiso 1 1 d . . .

loop_
_atom_site_aniso_label
_atom_site_aniso_U_11
_atom_site_aniso_U_22
_atom_site_aniso_U_33
_atom_site_aniso_U_23
_atom_site_aniso_U_13
_atom_site_aniso_U_12
Fe1 0.0236(2) 0.0294(2) 0.0316(2) 0.00629(14) -0.00702(15) -0.01785(15)
O5 0.0289(11) 0.0344(12) 0.113(2) -0.0004(13) -0.0139(13) -0.0159(9)
O3 0.0231(8) 0.0251(8) 0.0345(9) 0.0067(7) -0.0101(7) -0.0135(7)
O2 0.0335(10) 0.0437(11) 0.0421(11) 0.0155(9) -0.0190(8) -0.0284(9)
O4 0.0397(13) 0.0360(12) 0.0498(15) 0.0004(11) -0.0076(11) -0.0194(10)
O6 0.0289(10) 0.0266(10) 0.0847(17) 0.0107(10) -0.0156(11) -0.0142(8)
C20 0.062(2) 0.061(2) 0.0352(16) 0.0112(14) -0.0087(15) -0.0380(18)
C13 0.0373(14) 0.0338(13) 0.0410(15) 0.0112(11) -0.0182(12) -0.0241(12)
C18 0.0365(15) 0.0416(15) 0.0466(17) 0.0131(13) -0.0084(13) -0.0264(13)
C8 0.0355(16) 0.0473(18) 0.053(2) 0.0193(15) 0.0041(14) -0.0170(14)
C11 0.0266(12) 0.0262(12) 0.0340(13) 0.0072(10) -0.0100(10) -0.0151(10)
C16 0.0316(14) 0.0437(16) 0.063(2) 0.0192(14) -0.0224(14) -0.0246(13)
C14 0.0425(15) 0.0328(13) 0.0449(16) 0.0105(12) -0.0157(13) -0.0258(12)
C12 0.0289(13) 0.0295(13) 0.0452(16) 0.0057(11) -0.0108(12) -0.0118(11)
C15 0.070(2) 0.060(2) 0.0469(18) 0.0146(15) -0.0286(17) -0.0476(19)
C17 0.0369(14) 0.0373(14) 0.0384(15) 0.0144(11) -0.0124(12) -0.0229(12)
C1 0.0447(16) 0.0527(17) 0.0364(14) 0.0188(13) -0.0161(13) -0.0377(15)
C29 0.059(2) 0.069(2) 0.077(3) 0.005(2) -0.032(2) -0.045(2)
C19 0.0536(19) 0.0506(18) 0.061(2) 0.0336(16) -0.0313(17) -0.0330(16)
C26 0.0499(19) 0.060(2) 0.064(2) 0.0056(17) -0.0241(17) -0.0382(17)
O1 0.0319(9) 0.0391(10) 0.0318(9) 0.0117(8) -0.0091(8) -0.0250(8)
Li1 0.029(2) 0.030(2) 0.060(3) 0.005(2) -0.010(2) -0.0132(19)
C36 0.039(4) 0.037(4) 0.093(8) 0.020(6) -0.027(6) -0.022(3)
C80 0.034(3) 0.055(4) 0.085(7) 0.009(5) -0.017(5) -0.024(3)
C75 0.037(5) 0.039(5) 0.25(2) -0.016(9) -0.046(9) -0.018(4)
C31 0.064(5) 0.042(4) 0.183(13) 0.046(5) -0.085(7) -0.030(3)
C74 0.067(9) 0.035(5) 0.25(2) 0.026(12) -0.075(14) -0.020(6)
C73 0.071(5) 0.055(4) 0.141(10) 0.052(6) -0.067(6) -0.047(4)
C40 0.019(3) 0.027(3) 0.048(4) 0.000(3) -0.025(3) -0.004(2)
C38 0.030(5) 0.030(5) 0.067(6) -0.001(4) -0.010(4) -0.015(4)
C41 0.104(14) 0.048(9) 0.18(2) 0.062(12) -0.056(13) -0.054(9)
C72 0.034(4) 0.045(4) 0.059(6) 0.010(4) -0.022(4) -0.016(3)
C33 0.031(4) 0.034(4) 0.052(6) 0.014(4) -0.020(4) -0.021(3)
C76 0.029(4) 0.036(4) 0.074(8) 0.012(6) -0.007(6) -0.020(3)
C35 0.055(2) 0.0476(19) 0.065(2) 0.0059(17) -0.0226(18) -0.0152(17)
C34 0.044(2) 0.064(2) 0.077(3) 0.007(2) -0.0129(19) -0.0220(18)
C23 0.077(3) 0.091(3) 0.091(3) 0.045(3) -0.051(3) -0.050(3)
C24 0.0391(17) 0.055(2) 0.067(2) 0.0046(17) -0.0130(16) -0.0262(16)
C25 0.038(2) 0.089(3) 0.131(5) -0.014(3) -0.005(2) -0.041(2)
C21 0.0409(18) 0.063(2) 0.076(2) 0.0030(18) -0.0192(17) -0.0368(17)
C30 0.100(4) 0.114(4) 0.078(3) 0.053(3) -0.056(3) -0.085(3)
C27 0.094(4) 0.173(6) 0.062(3) -0.030(3) 0.003(3) -0.097(4)
C28 0.119(5) 0.087(4) 0.287(10) 0.092(5) -0.139(6) -0.081(4)
C2 0.051(3) 0.054(3) 0.033(2) 0.0080(18) -0.0097(19) -0.035(2)
C7 0.038(3) 0.054(3) 0.044(3) 0.012(3) -0.001(2) -0.027(2)
C9 0.0287(19) 0.049(3) 0.066(3) 0.020(2) -0.0116(19) -0.0188(18)
C10 0.037(2) 0.055(3) 0.052(2) 0.0200(19) -0.0167(18) -0.034(2)
C3 0.032(2) 0.043(2) 0.035(3) 0.015(2) -0.0093(19) -0.0201(18)
C4 0.036(2) 0.067(3) 0.057(3) 0.029(2) -0.022(2) -0.028(2)
C6 0.042(2) 0.039(2) 0.048(3) 0.011(2) -0.012(2) -0.0128(19)
C5 0.049(3) 0.052(3) 0.048(3) 0.025(2) -0.018(2) -0.029(3)
C58 0.068(11) 0.076(11) 0.026(6) 0.014(7) -0.015(7) -0.053(10)
C59 0.036(7) 0.078(11) 0.044(7) 0.018(7) -0.022(6) -0.030(7)
C60 0.060(10) 0.065(10) 0.040(8) -0.004(7) 0.011(7) -0.039(8)
C61 0.055(14) 0.074(14) 0.054(10) 0.015(12) -0.005(11) -0.048(12)
C62 0.054(9) 0.053(9) 0.049(9) 0.024(7) -0.002(7) -0.020(7)
C57 0.096(13) 0.055(9) 0.036(7) 0.018(6) -0.018(8) -0.055(9)
C56 0.052(9) 0.036(8) 0.019(7) 0.006(6) -0.002(7) -0.019(7)
C63 0.081(16) 0.079(15) 0.051(12) 0.031(10) -0.023(10) -0.047(13)
C22 0.0369(17) 0.056(2) 0.085(3) 0.0063(18) -0.0293(18) -0.0252(16)

loop_
_atom_type_symbol
_atom_type_description
_atom_type_scat_dispersion_real
_atom_type_scat_dispersion_imag
_atom_type_scat_source
C C 0.0033 0.0016 'International Tables Vol C Tables 4.2.6.8 and 6.1.1.4'
H H 0.0000 0.0000 'International Tables Vol C Tables 4.2.6.8 and 6.1.1.4'
O O 0.0106 0.0060 'International Tables Vol C Tables 4.2.6.8 and 6.1.1.4'
Li Li -0.0003 0.0001 'International Tables Vol C Tables 4.2.6.8 and 6.1.1.4'
Fe Fe 0.3463 0.8444 'International Tables Vol C Tables 4.2.6.8 and 6.1.1.4'

loop_
_geom_angle_atom_site_label_1
_geom_angle_atom_site_label_2
_geom_angle_atom_site_label_3
_geom_angle
O2 Fe1 O1 111.42(9)
O2 Fe1 O3 121.75(8)
O1 Fe1 O3 111.51(8)
O2 Fe1 O4 110.56(10)
O1 Fe1 O4 111.38(10)
O3 Fe1 O4 87.86(10)
O2 Fe1 Li1 124.83(12)
O1 Fe1 Li1 123.08(12)
O3 Fe1 Li1 44.95(13)
O4 Fe1 Li1 43.03(15)
C80 O5 C40 111.4(5)
C80 O5 C73 106.0(6)
C40 O5 C73 29.2(4)
C80 O5 C33 25.1(4)
C40 O5 C33 112.5(5)
C73 O5 C33 95.3(6)
C80 O5 Li1 133.6(5)
C40 O5 Li1 112.2(3)
C73 O5 Li1 104.0(4)
C33 O5 Li1 118.4(5)
C11 O3 Fe1 135.49(15)
C11 O3 Li1 133.5(2)
Fe1 O3 Li1 90.98(19)
C21 O2 Fe1 151.4(2)
Li1 O4 Fe1 92.94(19)
Li1 O4 H80 143(3)
Fe1 O4 H80 124(3)
C76 O6 C36 27.1(5)
C76 O6 C31 102.2(7)
C36 O6 C31 108.4(5)
C76 O6 C72 110.7(7)
C36 O6 C72 97.1(6)
C31 O6 C72 42.2(5)
C76 O6 Li1 145.5(6)
C36 O6 Li1 135.5(5)
C31 O6 Li1 111.5(3)
C72 O6 Li1 99.3(4)
C17 C20 H20A 109.5
C17 C20 H20B 109.5
H20A C20 H20B 109.5
C17 C20 H20C 109.5
H20A C20 H20C 109.5
H20B C20 H20C 109.5
C16 C13 C15 108.8(3)
C16 C13 C14 105.7(2)
C15 C13 C14 105.7(2)
C16 C13 C11 112.0(2)
C15 C13 C11 114.2(2)
C14 C13 C11 109.9(2)
C17 C18 H18A 109.5
C17 C18 H18B 109.5
H18A C18 H18B 109.5
C17 C18 H18C 109.5
H18A C18 H18C 109.5
H18B C18 H18C 109.5
C59 C8 C7 116.6(8)
C59 C8 C9 52.4(9)
C7 C8 C9 107.5(4)
C59 C8 C1 125.9(7)
C7 C8 C1 117.5(4)
C9 C8 C1 112.1(3)
C59 C8 C10 49.6(9)
C7 C8 C10 105.2(4)
C9 C8 C10 102.0(4)
C1 C8 C10 111.3(3)
C59 C8 C61 127.7(12)
C7 C8 C61 24.8(8)
C9 C8 C61 132.3(10)
C1 C8 C61 101.3(9)
C10 C8 C61 96.2(9)
C59 C8 C60 109.7(11)
C7 C8 C60 77.6(6)
C9 C8 C60 57.6(7)
C1 C8 C60 85.0(6)
C10 C8 C60 158.4(7)
C61 C8 C60 94.1(11)
O3 C11 C12 107.4(2)
O3 C11 C13 107.7(2)
C12 C11 C13 109.4(2)
O3 C11 C17 108.0(2)
C12 C11 C17 108.1(2)
C13 C11 C17 116.0(2)
C13 C16 H16A 109.5
C13 C16 H16B 109.5
H16A C16 H16B 109.5
C13 C16 H16C 109.5
H16A C16 H16C 109.5
H16B C16 H16C 109.5
C13 C14 H14A 109.5
C13 C14 H14B 109.5
H14A C14 H14B 109.5
C13 C14 H14C 109.5
H14A C14 H14C 109.5
H14B C14 H14C 109.5
C11 C12 H12A 109.5
C11 C12 H12B 109.5
H12A C12 H12B 109.5
C11 C12 H12C 109.5
H12A C12 H12C 109.5
H12B C12 H12C 109.5
C13 C15 H15A 109.5
C13 C15 H15B 109.5
H15A C15 H15B 109.5
C13 C15 H15C 109.5
H15A C15 H15C 109.5
H15B C15 H15C 109.5
C19 C17 C18 106.0(2)
C19 C17 C20 108.2(3)
C18 C17 C20 105.2(2)
C19 C17 C11 114.2(2)
C18 C17 C11 108.9(2)
C20 C17 C11 113.7(2)
O1 C1 C58 104.0(5)
O1 C1 C3 109.1(3)
C58 C1 C3 77.2(8)
O1 C1 C2 108.3(2)
C58 C1 C2 37.5(7)
C3 C1 C2 110.1(3)
O1 C1 C8 107.5(2)
C58 C1 C8 136.2(7)
C3 C1 C8 118.6(3)
C2 C1 C8 102.6(3)
O1 C1 C56 95.2(5)
C58 C1 C56 97.6(10)
C3 C1 C56 22.5(5)
C2 C1 C56 132.4(7)
C8 C1 C56 108.9(6)
C26 C29 H29A 109.5
C26 C29 H29B 109.5
H29A C29 H29B 109.5
C26 C29 H29C 109.5
H29A C29 H29C 109.5
H29B C29 H29C 109.5
C17 C19 H19A 109.5
C17 C19 H19B 109.5
H19A C19 H19B 109.5
C17 C19 H19C 109.5
H19A C19 H19C 109.5
H19B C19 H19C 109.5
C28 C26 C29 105.6(3)
C28 C26 C21 110.7(4)
C29 C26 C21 115.7(3)
C28 C26 C27 105.5(5)
C29 C26 C27 107.7(3)
C21 C26 C27 111.0(3)
C1 O1 Fe1 139.05(18)
O4 Li1 O3 88.0(2)
O4 Li1 O5 109.3(3)
O3 Li1 O5 135.3(3)
O4 Li1 O6 111.1(3)
O3 Li1 O6 129.2(3)
O5 Li1 O6 83.6(2)
O4 Li1 Fe1 44.03(13)
O3 Li1 Fe1 44.07(12)
O5 Li1 Fe1 138.7(3)
O6 Li1 Fe1 131.1(2)
C75 C36 O6 112.6(9)
C75 C36 H36A 109.1
O6 C36 H36A 109.1
C75 C36 H36B 109.1
O6 C36 H36B 109.1
H36A C36 H36B 107.8
O5 C80 C34 111.5(7)
O5 C80 H80A 109.3
C34 C80 H80A 109.3
O5 C80 H80B 109.3
C34 C80 H80B 109.3
H80A C80 H80B 108.0
C36 C75 C74 106.3(12)
C36 C75 H75A 110.5
C74 C75 H75A 110.5
C36 C75 H75B 110.5
C74 C75 H75B 110.5
H75A C75 H75B 108.7
O6 C31 C74 106.0(8)
O6 C31 C73 101.7(7)
C74 C31 C73 115.6(12)
O6 C31 H31 111.0
C74 C31 H31 111.0
C73 C31 H31 111.0
C31 C74 C75 106.0(12)
C31 C74 H74A 110.5
C75 C74 H74A 110.5
C31 C74 H74B 110.5
C75 C74 H74B 110.5
H74A C74 H74B 108.7
C35 C73 O5 104.7(5)
C35 C73 C31 123.5(7)
O5 C73 C31 99.4(9)
C35 C73 H73 109.4
O5 C73 H73 109.4
C31 C73 H73 109.4
O5 C40 C35 103.0(6)
O5 C40 C72 102.8(6)
C35 C40 C72 108.9(6)
O5 C40 H40 113.7
C35 C40 H40 113.7
C72 C40 H40 113.7
C72 C38 C41 105.8(13)
C72 C38 H38A 110.6
C41 C38 H38A 110.6
C72 C38 H38B 110.6
C41 C38 H38B 110.6
H38A C38 H38B 108.7
C76 C41 C38 102.9(14)
C76 C41 H41A 111.2
C38 C41 H41A 111.2
C76 C41 H41B 111.2
C38 C41 H41B 111.2
H41A C41 H41B 109.1
O6 C72 C38 101.4(8)
O6 C72 C40 102.4(6)
C38 C72 C40 113.5(10)
O6 C72 H72 112.8
C38 C72 H72 112.8
C40 C72 H72 112.8
C34 C33 O5 102.0(6)
C34 C33 H33A 111.4
O5 C33 H33A 111.4
C34 C33 H33B 111.4
O5 C33 H33B 111.4
H33A C33 H33B 109.2
C41 C76 O6 112.5(14)
C41 C76 H76A 109.1
O6 C76 H76A 109.1
C41 C76 H76B 109.1
O6 C76 H76B 109.1
H76A C76 H76B 107.8
C73 C35 C34 104.6(4)
C73 C35 C40 28.7(5)
C34 C35 C40 107.2(4)
C73 C35 H35A 110.8
C34 C35 H35A 110.8
C40 C35 H35A 83.8
C73 C35 H35B 110.8
C34 C35 H35B 110.8
C40 C35 H35B 131.5
H35A C35 H35B 108.9
C80 C34 C33 24.7(4)
C80 C34 C35 103.1(5)
C33 C34 C35 103.7(5)
C80 C34 H34A 111.2
C33 C34 H34A 88.5
C35 C34 H34A 111.2
C80 C34 H34B 111.2
C33 C34 H34B 130.8
C35 C34 H34B 111.2
H34A C34 H34B 109.1
C22 C23 H23A 109.5
C22 C23 H23B 109.5
H23A C23 H23B 109.5
C22 C23 H23C 109.5
H23A C23 H23C 109.5
H23B C23 H23C 109.5
C22 C24 H24A 109.5
C22 C24 H24B 109.5
H24A C24 H24B 109.5
C22 C24 H24C 109.5
H24A C24 H24C 109.5
H24B C24 H24C 109.5
C22 C25 H25A 109.5
C22 C25 H25B 109.5
H25A C25 H25B 109.5
C22 C25 H25C 109.5
H25A C25 H25C 109.5
H25B C25 H25C 109.5
O2 C21 C26 110.7(3)
O2 C21 C22 108.5(3)
C26 C21 C22 122.5(3)
O2 C21 C30 106.2(3)
C26 C21 C30 104.3(3)
C22 C21 C30 103.2(4)
C21 C30 H30A 109.5
C21 C30 H30B 109.5
H30A C30 H30B 109.5
C21 C30 H30C 109.5
H30A C30 H30C 109.5
H30B C30 H30C 109.5
C26 C27 H27A 109.5
C26 C27 H27B 109.5
H27A C27 H27B 109.5
C26 C27 H27C 109.5
H27A C27 H27C 109.5
H27B C27 H27C 109.5
C26 C28 H28A 109.5
C26 C28 H28B 109.5
H28A C28 H28B 109.5
C26 C28 H28C 109.5
H28A C28 H28C 109.5
H28B C28 H28C 109.5
C1 C2 H2A 109.5
C1 C2 H2B 109.5
C1 C2 H2C 109.5
C8 C7 H7A 109.5
C8 C7 H7B 109.5
C8 C7 H7C 109.5
C8 C9 H9A 109.5
C8 C9 H9B 109.5
C8 C9 H9C 109.5
C8 C10 H10A 109.5
C8 C10 H10B 109.5
C8 C10 H10C 109.5
C6 C3 C5 108.9(4)
C6 C3 C1 111.6(4)
C5 C3 C1 116.1(4)
C6 C3 C4 105.9(4)
C5 C3 C4 106.0(4)
C1 C3 C4 107.7(4)
C1 C58 H58A 109.5
C1 C58 H58B 109.5
C1 C58 H58C 109.5
C8 C59 H59A 109.5
C8 C59 H59B 109.5
C8 C59 H59C 109.5
C8 C60 H60A 109.5
C8 C60 H60B 109.5
C8 C60 H60C 109.5
C8 C61 H61A 109.5
C8 C61 H61B 109.5
C8 C61 H61C 109.5
C57 C56 C62 105.5(16)
C57 C56 C63 104.5(14)
C62 C56 C63 108.9(16)
C57 C56 C1 113.7(13)
C62 C56 C1 113.7(11)
C63 C56 C1 110.0(15)
C25 C22 C24 110.0(4)
C25 C22 C21 120.6(4)
C24 C22 C21 113.3(3)
C25 C22 C23 102.6(4)
C24 C22 C23 101.1(3)
C21 C22 C23 106.6(4)

loop_
_geom_bond_atom_site_label_1
_geom_bond_atom_site_label_2
_geom_bond_distance
Fe1 O2 1.8230(18)
Fe1 O1 1.8364(18)
Fe1 O3 1.9189(18)
Fe1 O4 1.920(2)
Fe1 Li1 2.758(5)
O5 C80 1.361(9)
O5 C40 1.445(8)
O5 C73 1.516(10)
O5 C33 1.519(11)
O5 Li1 1.995(5)
O3 C11 1.426(3)
O3 Li1 1.949(5)
O2 C21 1.398(3)
O4 Li1 1.885(7)
O4 H80 0.61(3)
O6 C76 1.381(14)
O6 C36 1.429(11)
O6 C31 1.457(7)
O6 C72 1.522(9)
O6 Li1 2.014(5)
C20 C17 1.545(4)
C20 H20A 0.9800
C20 H20B 0.9800
C20 H20C 0.9800
C13 C16 1.531(4)
C13 C15 1.541(4)
C13 C14 1.544(4)
C13 C11 1.596(3)
C18 C17 1.538(4)
C18 H18A 0.9800
C18 H18B 0.9800
C18 H18C 0.9800
C8 C59 1.211(13)
C8 C7 1.528(7)
C8 C9 1.549(5)
C8 C1 1.585(4)
C8 C10 1.598(6)
C8 C61 1.61(2)
C8 C60 1.794(16)
C11 C12 1.544(4)
C11 C17 1.601(4)
C16 H16A 0.9800
C16 H16B 0.9800
C16 H16C 0.9800
C14 H14A 0.9800
C14 H14B 0.9800
C14 H14C 0.9800
C12 H12A 0.9800
C12 H12B 0.9800
C12 H12C 0.9800
C15 H15A 0.9800
C15 H15B 0.9800
C15 H15C 0.9800
C17 C19 1.536(4)
C1 O1 1.422(3)
C1 C58 1.520(14)
C1 C3 1.546(6)
C1 C2 1.577(5)
C1 C56 1.830(18)
C29 C26 1.536(4)
C29 H29A 0.9800
C29 H29B 0.9800
C29 H29C 0.9800
C19 H19A 0.9800
C19 H19B 0.9800
C19 H19C 0.9800
C26 C28 1.502(7)
C26 C21 1.545(5)
C26 C27 1.558(6)
C36 C75 1.346(18)
C36 H36A 0.9900
C36 H36B 0.9900
C80 C34 1.489(11)
C80 H80A 0.9900
C80 H80B 0.9900
C75 C74 1.54(2)
C75 H75A 0.9900
C75 H75B 0.9900
C31 C74 1.477(18)
C31 C73 1.648(18)
C31 H31 1.0000
C74 H74A 0.9900
C74 H74B 0.9900
C73 C35 1.448(9)
C73 H73 1.0000
C40 C35 1.553(8)
C40 C72 1.575(12)
C40 H40 1.0000
C38 C72 1.55(2)
C38 C41 1.64(3)
C38 H38A 0.9900
C38 H38B 0.9900
C41 C76 1.38(3)
C41 H41A 0.9900
C41 H41B 0.9900
C72 H72 1.0000
C33 C34 1.515(11)
C33 H33A 0.9900
C33 H33B 0.9900
C76 H76A 0.9900
C76 H76B 0.9900
C35 C34 1.519(6)
C35 H35A 0.9900
C35 H35B 0.9900
C34 H34A 0.9900
C34 H34B 0.9900
C23 C22 1.636(6)
C23 H23A 0.9800
C23 H23B 0.9800
C23 H23C 0.9800
C24 C22 1.507(5)
C24 H24A 0.9800
C24 H24B 0.9800
C24 H24C 0.9800
C25 C22 1.489(5)
C25 H25A 0.9800
C25 H25B 0.9800
C25 H25C 0.9800
C21 C22 1.551(5)
C21 C30 1.585(6)
C30 H30A 0.9800
C30 H30B 0.9800
C30 H30C 0.9800
C27 H27A 0.9800
C27 H27B 0.9800
C27 H27C 0.9800
C28 H28A 0.9800
C28 H28B 0.9800
C28 H28C 0.9800
C2 H2A 0.9800
C2 H2B 0.9800
C2 H2C 0.9800
C7 H7A 0.9800
C7 H7B 0.9800
C7 H7C 0.9800
C9 H9A 0.9800
C9 H9B 0.9800
C9 H9C 0.9800
C10 H10A 0.9800
C10 H10B 0.9800
C10 H10C 0.9800
C3 C6 1.527(7)
C3 C5 1.540(7)
C3 C4 1.553(6)
C4 H4A 0.9800
C4 H4B 0.9800
C4 H4C 0.9800
C6 H6A 0.9800
C6 H6B 0.9800
C6 H6C 0.9800
C5 H5A 0.9800
C5 H5B 0.9800
C5 H5C 0.9800
C58 H58A 0.9800
C58 H58B 0.9800
C58 H58C 0.9800
C59 H59A 0.9800
C59 H59B 0.9800
C59 H59C 0.9800
C60 H60A 0.9800
C60 H60B 0.9800
C60 H60C 0.9800
C61 H61A 0.9800
C61 H61B 0.9800
C61 H61C 0.9800
C62 C56 1.52(2)
C62 H62A 0.9800
C62 H62B 0.9800
C62 H62C 0.9800
C57 C56 1.51(2)
C57 H57A 0.9800
C57 H57B 0.9800
C57 H57C 0.9800
C56 C63 1.54(2)
C63 H63A 0.9800
C63 H63B 0.9800
C63 H63C 0.9800
